data_1528628
loop_
_publ_author_name
'Kemnitz, E.'
'Troyanov, S.I.'

_publ_section_title
;
 Connectivity patterns of two C90 isomers provided by the structure
 elucidation of C90 Cl32
;
_journal_name_full 'Angew. Chem. Int. ed.'
_journal_page_first 2584
_journal_page_last 2587
_journal_volume 48
_journal_year 2009
_chemical_formula_sum 'C90 Cl32'
_space_group_IT_number 15
_symmetry_space_group_name_Hall '-C 2yc'
_symmetry_space_group_name_H-M 'C 1 2/c 1'
_cell_angle_alpha 90
_cell_angle_beta 118.2182
_cell_angle_gamma 90
_cell_formula_units_Z 8
_cell_length_a 47.5533
_cell_length_b 14.9608
_cell_length_c 23.2785
_cell_volume 14592.911
_citation_journal_id_ASTM ACIEF5
_cod_data_source_file Kemnitz_ACIEF5_2009_1683.cif
_cod_data_source_block C90Cl32
_cod_original_cell_volume 14592.91
_cod_database_code 1528628

loop_
_symmetry_equiv_pos_as_xyz
x,y,z
-x,y,-z+1/2
-x,-y,-z
x,-y,z-1/2
x+1/2,y+1/2,z
-x+1/2,y+1/2,-z+1/2
-x+1/2,-y+1/2,-z
x+1/2,-y+1/2,z-1/2

loop_
_atom_site_label
_atom_site_type_symbol
_atom_site_fract_x
_atom_site_fract_y
_atom_site_fract_z
_atom_site_occupancy
_atom_site_U_iso_or_equiv
C35 C 0.29938 0.1743 0.3302 1 0.0
C39 C 0.31276 0.4529 0.356 1 0.0
C25 C 0.44766 0.3099 0.4974 1 0.0
Cl30 Cl 0.30908 0.03568 0.0955 1 0.0
Cl21 Cl 0.45409 0.53483 0.28796 1 0.0
Cl32 Cl 0.29841 0.27255 0.06247 1 0.0
C55 C 0.35033 -0.0661 0.3569 1 0.0
C88 C 0.41441 0.288 0.2618 1 0.0
C50 C 0.45095 0.0868 0.4256 1 0.0
Cl16 Cl 0.29276 0.4947 0.11474 1 0.0
C22 C 0.3975 0.4601 0.5445 1 0.0
C33 C 0.32136 0.0383 0.3876 1 0.0
C52 C 0.4199 -0.0484 0.4315 1 0.0
C60 C 0.2934 0.2849 0.2276 1 0.0
C67 C 0.40366 0.564 0.3485 1 0.0
C87 C 0.40668 0.4419 0.2853 1 0.0
Cl20 Cl 0.47006 0.58982 0.43056 1 0.0
C53 C 0.40266 -0.0428 0.3584 1 0.0
C85 C 0.34138 0.4249 0.2153 1 0.0
Cl1 Cl 0.31843 0.29873 0.5813 1 0.0
C17 C 0.33032 0.4434 0.4715 1 0.0
Cl11 Cl 0.3046 0.63437 0.36884 1 0.0
C84 C 0.35995 0.3529 0.2122 1 0.0
C46 C 0.44905 0.366 0.4499 1 0.0
C73 C 0.45231 0.1214 0.3177 1 0.0
C81 C 0.29664 0.1688 0.1622 1 0.0
Cl31 Cl 0.25668 0.14062 0.10251 1 0.0
C49 C 0.45706 0.1777 0.4441 1 0.0
C6 C 0.40263 0.3061 0.5973 1 0.0
C62 C 0.30604 0.4264 0.1866 1 0.0
Cl9 Cl 0.43364 -0.06482 0.59521 1 0.0
C78 C 0.35236 -0.0335 0.2503 1 0.0
C56 C 0.32523 0.0046 0.3358 1 0.0
C80 C 0.31781 0.0864 0.1721 1 0.0
C64 C 0.33212 0.546 0.2717 1 0.0
C30 C 0.39842 -0.0413 0.4629 1 0.0
C77 C 0.37025 0.0387 0.2383 1 0.0
C19 C 0.3615 0.5 0.49 0.28 0.0
C8 C 0.43815 0.1862 0.5879 1 0.0
C1 C 0.38632 0.2183 0.5726 1 0.0
C15 C 0.30495 0.3099 0.3962 1 0.0
C26 C 0.45283 0.2134 0.4962 1 0.0
Cl2 Cl 0.4088 0.31908 0.67913 1 0.0
C23 C 0.4214 0.4279 0.5227 1 0.0
C76 C 0.40315 0.0478 0.2734 1 0.0
C16 C 0.31305 0.398 0.4054 1 0.0
Cl5 Cl 0.27903 0.0903 0.46074 1 0.0
C82 C 0.30847 0.2616 0.146 1 0.0
C43 C 0.3981 0.5572 0.454 1 0.0
Cl4 Cl 0.46745 0.13806 0.66416 1 0.0
C10 C 0.39256 0.0716 0.537 1 0.0
C74 C 0.45386 0.0478 0.3687 1 0.0
C58 C 0.30116 0.1379 0.2753 1 0.0
C2 C 0.35353 0.21 0.5377 1 0.0
Cl22 Cl 0.50256 0.40932 0.38486 1 0.0
Cl24 Cl 0.50927 0.20617 0.37537 1 0.0
Cl7 Cl 0.3031 0.50005 0.49273 1 0.0
C36 C 0.298 0.2712 0.3354 1 0.0
C41 C 0.34981 0.5552 0.3464 1 0.0
C32 C 0.34447 -0.0084 0.4502 1 0.0
C11 C 0.35964 0.0633 0.5015 1 0.0
Cl27 Cl 0.43393 -0.11329 0.29602 1 0.0
C70 C 0.46124 0.3772 0.3531 1 0.0
C71 C 0.45118 0.2977 0.3006 1 0.0
C37 C 0.29648 0.327 0.2851 1 0.0
C83 C 0.3452 0.2704 0.1859 1 0.0
Cl17 Cl 0.26463 0.53695 0.21007 1 0.0
C27 C 0.44521 0.1557 0.5342 1 0.0
C42 C 0.382 0.564 0.3809 1 0.0
Cl10 Cl 0.32731 -0.09529 0.47818 1 0.0
C7 C 0.43518 0.2924 0.5935 1 0.0
C68 C 0.4373 0.5153 0.3871 1 0.0
C51 C 0.43927 0.0353 0.4586 1 0.0
C47 C 0.45848 0.3283 0.406 1 0.0
C34 C 0.30709 0.1197 0.3851 1 0.0
C57 C 0.31357 0.0506 0.2772 1 0.0
C48 C 0.46178 0.2385 0.4024 1 0.0
C90 C 0.41744 0.1263 0.2737 1 0.0
Cl6 Cl 0.26433 0.28692 0.43993 1 0.0
Cl29 Cl 0.28518 -0.06526 0.18227 1 0.0
C65 C 0.35464 0.497 0.2549 1 0.0
C14 C 0.30338 0.2594 0.4509 1 0.0
C24 C 0.4346 0.343 0.5371 1 0.0
C66 C 0.38746 0.5054 0.2904 1 0.0
C61 C 0.29101 0.3331 0.1696 1 0.0
Cl13 Cl 0.44468 -0.14827 0.45816 1 0.0
C5 C 0.38111 0.3808 0.5539 1 0.0
Cl18 Cl 0.32298 0.65532 0.23523 1 0.0
Cl25 Cl 0.46895 0.07801 0.26773 1 0.0
C20 C 0.3793 0.5203 0.4862 0.72 0.0
C40 C 0.33067 0.5404 0.3805 1 0.0
C72 C 0.46668 0.2137 0.3458 1 0.0
C31 C 0.36716 -0.0494 0.4292 1 0.0
C45 C 0.43683 0.4541 0.4385 1 0.0
C13 C 0.30759 0.153 0.4472 1 0.0
C92 C 0.35219 0.1087 0.2033 1 0.0
C3 C 0.33137 0.2884 0.5202 1 0.0
Cl3 Cl 0.46917 0.33949 0.66223 1 0.0
C18 C 0.3476 0.5129 0.4521 0.72 0.0
C9 C 0.40556 0.1526 0.5709 1 0.0
Cl14 Cl 0.33344 -0.17796 0.33922 1 0.0
C89 C 0.39976 0.2042 0.2439 1 0.0
C63 C 0.30219 0.4807 0.2421 1 0.0
Cl12 Cl 0.41618 0.66316 0.49026 1 0.0
Cl19 Cl 0.40733 0.67796 0.32705 1 0.0
C44 C 0.4219 0.4813 0.4739 1 0.0
C59 C 0.29598 0.1955 0.2231 1 0.0
C54 C 0.37061 -0.0504 0.3233 1 0.0
Cl23 Cl 0.46437 0.31445 0.24163 1 0.0
Cl26 Cl 0.49079 -0.01135 0.40443 1 0.0
Cl15 Cl 0.24923 0.34653 0.11359 1 0.0
C75 C 0.42337 -0.015 0.3267 1 0.0
Cl28 Cl 0.35134 -0.13491 0.20719 1 0.0
C91 C 0.36526 0.1951 0.2063 1 0.0
Cl8 Cl 0.41678 0.52791 0.61795 1 0.0
C28 C 0.43717 0.0685 0.513 1 0.0
C69 C 0.44069 0.4619 0.3311 1 0.0
C86 C 0.3943 0.3615 0.2494 1 0.0
C38 C 0.30331 0.4199 0.2948 1 0.0
C21 C 0.3624 0.543 0.4473 0.28 0.0
C29 C 0.41467 0.0107 0.5265 1 0.0
C12 C 0.34066 0.136 0.5004 1 0.0
C4 C 0.34918 0.3732 0.5195 1 0.0
C79 C 0.31756 0.012 0.222 1 0.0
